data_7024290
loop_
_publ_author_name
'Saparov, Bayrammurad'
'He, Hua'
'Zhang, Xiaohang'
'Greene, Richard'
'Bobev, Svilen'

_publ_section_title
;
 Synthesis, crystallographic and theoretical studies of the new Zintl
 phases Ba2Cd2Pn3 (Pn = As, Sb), and the solid solutions
 (Ba(1-x)Sr(x))2Cd2Sb3 and Ba2Cd2(Sb(1-x)As(x))3.
;
_journal_issue 4
_journal_name_full 'Dalton transactions (Cambridge, England : 2003)'
_journal_page_first 1063
_journal_page_last 1070
_journal_paper_doi 10.1039/b914305j
_journal_volume 39
_journal_year 2010
_chemical_formula_moiety 'As2.72 Cd2 Sb0.28, 2(Ba)'
_chemical_formula_sum 'As2.72 Ba2 Cd2 Sb0.28'
_chemical_formula_weight 737.59
_chemical_name_systematic
;
?
;
_space_group_IT_number 12
_symmetry_cell_setting monoclinic
_symmetry_space_group_name_Hall '-C 2y'
_symmetry_space_group_name_H-M 'C 1 2/m 1'
_atom_sites_solution_primary direct
_atom_sites_solution_secondary difmap
_audit_creation_method SHELXL-97
_cell_angle_alpha 90.00
_cell_angle_beta 126.567(2)
_cell_angle_gamma 90.00
_cell_formula_units_Z 4
_cell_length_a 17.255(3)
_cell_length_b 4.5691(8)
_cell_length_c 12.785(2)
_cell_measurement_reflns_used 1120
_cell_measurement_temperature 170(2)
_cell_measurement_theta_max 28.29
_cell_measurement_theta_min 1.98
_cell_volume 809.6(2)
_computing_cell_refinement 'Bruker SMART'
_computing_data_collection 'Bruker SMART'
_computing_data_reduction 'Bruker SAINT'
_computing_molecular_graphics 'Bruker SHELXTL'
_computing_publication_material 'Bruker SHELXTL'
_computing_structure_refinement 'SHELXL-97 (Sheldrick, 1997)'
_computing_structure_solution 'SHELXS-97 (Sheldrick, 1990)'
_diffrn_ambient_temperature 170(2)
_diffrn_measured_fraction_theta_full 0.998
_diffrn_measured_fraction_theta_max 0.998
_diffrn_measurement_device_type 'CCD area detector'
_diffrn_measurement_method 'phi and omega scans'
_diffrn_radiation_monochromator graphite
_diffrn_radiation_source 'fine-focus sealed tube'
_diffrn_radiation_type MoK\a
_diffrn_radiation_wavelength 0.71073
_diffrn_reflns_av_R_equivalents 0.0330
_diffrn_reflns_av_sigmaI/netI 0.0292
_diffrn_reflns_limit_h_max 22
_diffrn_reflns_limit_h_min -22
_diffrn_reflns_limit_k_max 6
_diffrn_reflns_limit_k_min -6
_diffrn_reflns_limit_l_max 16
_diffrn_reflns_limit_l_min -16
_diffrn_reflns_number 4497
_diffrn_reflns_theta_full 28.29
_diffrn_reflns_theta_max 28.29
_diffrn_reflns_theta_min 1.98
_exptl_absorpt_coefficient_mu 26.614
_exptl_absorpt_correction_T_max 0.5796
_exptl_absorpt_correction_T_min 0.3496
_exptl_absorpt_correction_type multi-scan
_exptl_absorpt_process_details
;
SADABS (Sheldrick, 2003)
;
_exptl_crystal_colour black
_exptl_crystal_density_diffrn 6.052
_exptl_crystal_density_method 'not measured'
_exptl_crystal_description needle
_exptl_crystal_F_000 1249
_exptl_crystal_size_max 0.05
_exptl_crystal_size_mid 0.04
_exptl_crystal_size_min 0.02
_refine_diff_density_max 1.121
_refine_diff_density_min -1.303
_refine_diff_density_rms 0.259
_refine_ls_extinction_method none
_refine_ls_goodness_of_fit_ref 1.049
_refine_ls_matrix_type full
_refine_ls_number_parameters 46
_refine_ls_number_reflns 1120
_refine_ls_number_restraints 0
_refine_ls_restrained_S_all 1.049
_refine_ls_R_factor_all 0.0276
_refine_ls_R_factor_gt 0.0226
_refine_ls_shift/su_max 0.000
_refine_ls_shift/su_mean 0.000
_refine_ls_structure_factor_coef Fsqd
_refine_ls_weighting_details 'calc w=1/[\s^2^(Fo^2^)+(0.0155P)^2^+0.0000P] where P=(Fo^2^+2Fc^2^)/3'
_refine_ls_weighting_scheme calc
_refine_ls_wR_factor_gt 0.0419
_refine_ls_wR_factor_ref 0.0434
_reflns_number_gt 999
_reflns_number_total 1120
_reflns_threshold_expression >2sigma(I)
_cod_data_source_file b914305j.txt
_cod_data_source_block Ba2Cd2Sb0.28(1)As2.72
_cod_original_sg_symbol_H-M C2/m
_cod_database_code 7024290

loop_
_symmetry_equiv_pos_as_xyz
'x, y, z'
'-x, y, -z'
'x+1/2, y+1/2, z'
'-x+1/2, y+1/2, -z'
'-x, -y, -z'
'x, -y, z'
'-x+1/2, -y+1/2, -z'
'x+1/2, -y+1/2, z'

loop_
_atom_site_label
_atom_site_type_symbol
_atom_site_fract_x
_atom_site_fract_y
_atom_site_fract_z
_atom_site_U_iso_or_equiv
_atom_site_adp_type
_atom_site_occupancy
_atom_site_symmetry_multiplicity
_atom_site_calc_flag
_atom_site_refinement_flags
Ba1 Ba 0.26767(3) 0.0000 0.16622(4) 0.01117(11) Uani 1 2 d S
Ba2 Ba 0.39178(3) 0.0000 0.54827(4) 0.01191(12) Uani 1 2 d S
Cd1 Cd 0.04071(4) 0.0000 0.81569(5) 0.01208(13) Uani 1 2 d S
Cd2 Cd 0.58937(4) 0.0000 0.15138(5) 0.01242(13) Uani 1 2 d S
As1 As 0.07387(5) 0.0000 0.61951(7) 0.0105(2) Uani 0.827(5) 2 d SP
Sb1 Sb 0.07387(5) 0.0000 0.61951(7) 0.0105(2) Uani 0.173(5) 2 d SP
As2 As 0.15255(5) 0.0000 0.29992(7) 0.0101(2) Uani 0.932(6) 2 d SP
Sb2 Sb 0.15255(5) 0.0000 0.29992(7) 0.0101(2) Uani 0.068(6) 2 d SP
As3 As 0.38472(5) 0.0000 0.03898(7) 0.0097(2) Uani 0.956(6) 2 d SP
Sb3 Sb 0.38472(5) 0.0000 0.03898(7) 0.0097(2) Uani 0.044(6) 2 d SP

loop_
_atom_site_aniso_label
_atom_site_aniso_U_11
_atom_site_aniso_U_22
_atom_site_aniso_U_33
_atom_site_aniso_U_23
_atom_site_aniso_U_13
_atom_site_aniso_U_12
Ba1 0.0111(2) 0.0121(2) 0.0109(2) 0.000 0.0069(2) 0.000
Ba2 0.0141(2) 0.0113(2) 0.0116(2) 0.000 0.0084(2) 0.000
Cd1 0.0108(3) 0.0109(3) 0.0123(3) 0.000 0.0057(2) 0.000
Cd2 0.0148(3) 0.0122(3) 0.0128(3) 0.000 0.0096(3) 0.000
As1 0.0107(4) 0.0106(4) 0.0105(4) 0.000 0.0064(3) 0.000
Sb1 0.0107(4) 0.0106(4) 0.0105(4) 0.000 0.0064(3) 0.000
As2 0.0104(4) 0.0103(4) 0.0104(4) 0.000 0.0066(3) 0.000
Sb2 0.0104(4) 0.0103(4) 0.0104(4) 0.000 0.0066(3) 0.000
As3 0.0102(4) 0.0092(4) 0.0103(4) 0.000 0.0064(3) 0.000
Sb3 0.0102(4) 0.0092(4) 0.0103(4) 0.000 0.0064(3) 0.000

loop_
_atom_type_symbol
_atom_type_description
_atom_type_scat_dispersion_real
_atom_type_scat_dispersion_imag
_atom_type_scat_source
As As 0.0499 2.0058 'International Tables Vol C Tables 4.2.6.8 and 6.1.1.4'
Cd Cd -0.8075 1.2024 'International Tables Vol C Tables 4.2.6.8 and 6.1.1.4'
Sb Sb -0.5866 1.5461 'International Tables Vol C Tables 4.2.6.8 and 6.1.1.4'
Ba Ba -0.3244 2.2819 'International Tables Vol C Tables 4.2.6.8 and 6.1.1.4'

loop_
_geom_angle_atom_site_label_1
_geom_angle_atom_site_label_2
_geom_angle_atom_site_label_3
_geom_angle
_geom_angle_site_symmetry_1
_geom_angle_site_symmetry_3
As3 Ba1 Sb3 92.33(2) . 7_545
As3 Ba1 As3 92.33(2) . 7_545
Sb3 Ba1 As3 0.00(5) 7_545 7_545
As3 Ba1 Sb3 92.33(2) . 7
Sb3 Ba1 Sb3 88.10(2) 7_545 7
As3 Ba1 Sb3 88.10(2) 7_545 7
As3 Ba1 As3 92.33(2) . 7
Sb3 Ba1 As3 88.10(2) 7_545 7
As3 Ba1 As3 88.10(2) 7_545 7
Sb3 Ba1 As3 0.00(3) 7 7
As3 Ba1 As2 179.06(2) . .
Sb3 Ba1 As2 88.35(2) 7_545 .
As3 Ba1 As2 88.35(2) 7_545 .
Sb3 Ba1 As2 88.35(2) 7 .
As3 Ba1 As2 88.35(2) 7 .
As3 Ba1 Sb1 87.81(2) . 7_556
Sb3 Ba1 Sb1 178.810(18) 7_545 7_556
As3 Ba1 Sb1 178.810(18) 7_545 7_556
Sb3 Ba1 Sb1 93.077(17) 7 7_556
As3 Ba1 Sb1 93.077(17) 7 7_556
As2 Ba1 Sb1 91.50(2) . 7_556
As3 Ba1 As1 87.81(2) . 7_556
Sb3 Ba1 As1 178.810(18) 7_545 7_556
As3 Ba1 As1 178.810(18) 7_545 7_556
Sb3 Ba1 As1 93.077(17) 7 7_556
As3 Ba1 As1 93.077(17) 7 7_556
As2 Ba1 As1 91.50(2) . 7_556
Sb1 Ba1 As1 0.00(3) 7_556 7_556
As3 Ba1 Sb1 87.81(2) . 7_546
Sb3 Ba1 Sb1 93.077(18) 7_545 7_546
As3 Ba1 Sb1 93.077(18) 7_545 7_546
Sb3 Ba1 Sb1 178.810(18) 7 7_546
As3 Ba1 Sb1 178.810(18) 7 7_546
As2 Ba1 Sb1 91.50(2) . 7_546
Sb1 Ba1 Sb1 85.75(2) 7_556 7_546
As1 Ba1 Sb1 85.75(2) 7_556 7_546
As3 Ba1 As1 87.81(2) . 7_546
Sb3 Ba1 As1 93.077(18) 7_545 7_546
As3 Ba1 As1 93.077(18) 7_545 7_546
Sb3 Ba1 As1 178.810(18) 7 7_546
As3 Ba1 As1 178.810(18) 7 7_546
As2 Ba1 As1 91.50(2) . 7_546
Sb1 Ba1 As1 85.75(2) 7_556 7_546
As1 Ba1 As1 85.75(2) 7_556 7_546
Sb1 Ba1 As1 0.0 7_546 7_546
Sb2 Ba2 As2 0.00(2) 7_556 7_556
Sb2 Ba2 Sb2 85.44(2) 7_556 7_546
As2 Ba2 Sb2 85.44(2) 7_556 7_546
Sb2 Ba2 As2 85.44(2) 7_556 7_546
As2 Ba2 As2 85.44(2) 7_556 7_546
Sb2 Ba2 As2 0.00(3) 7_546 7_546
Sb2 Ba2 As2 88.39(2) 7_556 .
As2 Ba2 As2 88.39(2) 7_556 .
Sb2 Ba2 As2 88.39(2) 7_546 .
As2 Ba2 As2 88.39(2) 7_546 .
Sb2 Ba2 Sb1 177.23(2) 7_556 7_546
As2 Ba2 Sb1 177.23(2) 7_556 7_546
Sb2 Ba2 Sb1 95.285(17) 7_546 7_546
As2 Ba2 Sb1 95.285(17) 7_546 7_546
As2 Ba2 Sb1 88.96(2) . 7_546
Sb2 Ba2 As1 177.23(2) 7_556 7_546
As2 Ba2 As1 177.23(2) 7_556 7_546
Sb2 Ba2 As1 95.285(17) 7_546 7_546
As2 Ba2 As1 95.285(17) 7_546 7_546
As2 Ba2 As1 88.96(2) . 7_546
Sb1 Ba2 As1 0.0 7_546 7_546
Sb2 Ba2 Sb1 95.285(17) 7_556 7_556
As2 Ba2 Sb1 95.285(17) 7_556 7_556
Sb2 Ba2 Sb1 177.23(2) 7_546 7_556
As2 Ba2 Sb1 177.23(2) 7_546 7_556
As2 Ba2 Sb1 88.96(2) . 7_556
Sb1 Ba2 Sb1 83.87(2) 7_546 7_556
As1 Ba2 Sb1 83.87(2) 7_546 7_556
Sb2 Ba2 As1 95.285(17) 7_556 7_556
As2 Ba2 As1 95.285(17) 7_556 7_556
Sb2 Ba2 As1 177.23(2) 7_546 7_556
As2 Ba2 As1 177.23(2) 7_546 7_556
As2 Ba2 As1 88.96(2) . 7_556
Sb1 Ba2 As1 83.87(2) 7_546 7_556
As1 Ba2 As1 83.87(2) 7_546 7_556
Sb1 Ba2 As1 0.00(2) 7_556 7_556
Sb2 Ba2 Sb1 83.418(18) 7_556 3
As2 Ba2 Sb1 83.418(18) 7_556 3
Sb2 Ba2 Sb1 139.61(2) 7_546 3
As2 Ba2 Sb1 139.61(2) 7_546 3
As2 Ba2 Sb1 129.795(17) . 3
Sb1 Ba2 Sb1 97.683(17) 7_546 3
As1 Ba2 Sb1 97.683(17) 7_546 3
Sb1 Ba2 Sb1 43.15(2) 7_556 3
As1 Ba2 Sb1 43.15(2) 7_556 3
Sb2 Ba2 As1 83.418(18) 7_556 3
As2 Ba2 As1 83.418(18) 7_556 3
Sb2 Ba2 As1 139.61(2) 7_546 3
As2 Ba2 As1 139.61(2) 7_546 3
As2 Ba2 As1 129.795(17) . 3
Sb1 Ba2 As1 97.683(17) 7_546 3
As1 Ba2 As1 97.683(17) 7_546 3
Sb1 Ba2 As1 43.15(2) 7_556 3
As1 Ba2 As1 43.15(2) 7_556 3
Sb1 Ba2 As1 0.00(2) 3 3
Sb2 Cd1 As2 0.00(5) 5_556 5_556
Sb2 Cd1 Sb3 107.27(2) 5_556 7_556
As2 Cd1 Sb3 107.27(2) 5_556 7_556
Sb2 Cd1 As3 107.27(2) 5_556 7_556
As2 Cd1 As3 107.27(2) 5_556 7_556
Sb3 Cd1 As3 0.00(3) 7_556 7_556
Sb2 Cd1 Sb3 107.27(2) 5_556 7_546
As2 Cd1 Sb3 107.27(2) 5_556 7_546
Sb3 Cd1 Sb3 113.32(3) 7_556 7_546
As3 Cd1 Sb3 113.32(3) 7_556 7_546
Sb2 Cd1 As3 107.27(2) 5_556 7_546
As2 Cd1 As3 107.27(2) 5_556 7_546
Sb3 Cd1 As3 113.32(3) 7_556 7_546
As3 Cd1 As3 113.32(3) 7_556 7_546
Sb3 Cd1 As3 0.00(4) 7_546 7_546
Sb2 Cd1 As1 109.92(3) 5_556 .
As2 Cd1 As1 109.92(3) 5_556 .
Sb3 Cd1 As1 109.50(2) 7_556 .
As3 Cd1 As1 109.50(2) 7_556 .
Sb3 Cd1 As1 109.50(2) 7_546 .
As3 Cd1 As1 109.50(2) 7_546 .
Sb2 Cd1 Cd2 51.875(16) 5_556 7_546
As2 Cd1 Cd2 51.875(16) 5_556 7_546
Sb3 Cd1 Cd2 123.73(3) 7_556 7_546
As3 Cd1 Cd2 123.73(3) 7_556 7_546
Sb3 Cd1 Cd2 55.44(2) 7_546 7_546
As3 Cd1 Cd2 55.44(2) 7_546 7_546
As1 Cd1 Cd2 126.510(17) . 7_546
Sb2 Cd1 Cd2 51.875(16) 5_556 7_556
As2 Cd1 Cd2 51.875(16) 5_556 7_556
Sb3 Cd1 Cd2 55.44(2) 7_556 7_556
As3 Cd1 Cd2 55.44(2) 7_556 7_556
Sb3 Cd1 Cd2 123.73(3) 7_546 7_556
As3 Cd1 Cd2 123.73(3) 7_546 7_556
As1 Cd1 Cd2 126.510(17) . 7_556
Cd2 Cd1 Cd2 84.43(2) 7_546 7_556
Sb2 Cd1 Ba2 62.358(16) 5_556 3_445
As2 Cd1 Ba2 62.358(16) 5_556 3_445
Sb3 Cd1 Ba2 162.37(2) 7_556 3_445
As3 Cd1 Ba2 162.37(2) 7_556 3_445
Sb3 Cd1 Ba2 84.040(19) 7_546 3_445
As3 Cd1 Ba2 84.040(19) 7_546 3_445
As1 Cd1 Ba2 64.846(19) . 3_445
Cd2 Cd1 Ba2 62.760(17) 7_546 3_445
Cd2 Cd1 Ba2 113.10(2) 7_556 3_445
Sb2 Cd1 Ba2 62.358(16) 5_556 3_455
As2 Cd1 Ba2 62.358(16) 5_556 3_455
Sb3 Cd1 Ba2 84.040(19) 7_556 3_455
As3 Cd1 Ba2 84.040(19) 7_556 3_455
Sb3 Cd1 Ba2 162.37(2) 7_546 3_455
As3 Cd1 Ba2 162.37(2) 7_546 3_455
As1 Cd1 Ba2 64.846(19) . 3_455
Cd2 Cd1 Ba2 113.10(2) 7_546 3_455
Cd2 Cd1 Ba2 62.760(17) 7_556 3_455
Ba2 Cd1 Ba2 78.48(2) 3_445 3_455
Sb3 Cd2 As3 0.00(2) 5_655 5_655
Sb3 Cd2 Sb2 114.14(2) 5_655 3
As3 Cd2 Sb2 114.14(2) 5_655 3
Sb3 Cd2 As2 114.14(2) 5_655 3
As3 Cd2 As2 114.14(2) 5_655 3
Sb2 Cd2 As2 0.00(4) 3 3
Sb3 Cd2 Sb2 114.14(2) 5_655 3_545
As3 Cd2 Sb2 114.14(2) 5_655 3_545
Sb2 Cd2 Sb2 112.52(4) 3 3_545
As2 Cd2 Sb2 112.52(4) 3 3_545
Sb3 Cd2 As2 114.14(2) 5_655 3_545
As3 Cd2 As2 114.14(2) 5_655 3_545
Sb2 Cd2 As2 112.52(4) 3 3_545
As2 Cd2 As2 112.52(4) 3 3_545
Sb2 Cd2 As2 0.00(4) 3_545 3_545
Sb3 Cd2 As3 110.81(3) 5_655 .
As3 Cd2 As3 110.81(3) 5_655 .
Sb2 Cd2 As3 101.90(2) 3 .
As2 Cd2 As3 101.90(2) 3 .
Sb2 Cd2 As3 101.89(2) 3_545 .
As2 Cd2 As3 101.89(2) 3_545 .
Sb3 Cd2 Cd2 58.20(3) 5_655 5_655
As3 Cd2 Cd2 58.20(3) 5_655 5_655
Sb2 Cd2 Cd2 122.339(19) 3 5_655
As2 Cd2 Cd2 122.339(19) 3 5_655
Sb2 Cd2 Cd2 122.339(19) 3_545 5_655
As2 Cd2 Cd2 122.339(19) 3_545 5_655
As3 Cd2 Cd2 52.61(2) . 5_655
Sb3 Cd2 Cd1 125.626(18) 5_655 7_546
As3 Cd2 Cd1 125.626(18) 5_655 7_546
Sb2 Cd2 Cd1 119.50(2) 3 7_546
As2 Cd2 Cd1 119.50(2) 3 7_546
Sb2 Cd2 Cd1 51.32(2) 3_545 7_546
As2 Cd2 Cd1 51.32(2) 3_545 7_546
As3 Cd2 Cd1 50.617(15) . 7_546
Cd2 Cd2 Cd1 85.31(2) 5_655 7_546
Sb3 Cd2 Cd1 125.626(18) 5_655 7_556
As3 Cd2 Cd1 125.626(18) 5_655 7_556
Sb2 Cd2 Cd1 51.32(2) 3 7_556
As2 Cd2 Cd1 51.32(2) 3 7_556
Sb2 Cd2 Cd1 119.50(2) 3_545 7_556
As2 Cd2 Cd1 119.50(2) 3_545 7_556
As3 Cd2 Cd1 50.617(15) . 7_556
Cd2 Cd2 Cd1 85.31(2) 5_655 7_556
Cd1 Cd2 Cd1 84.43(2) 7_546 7_556
Sb3 Cd2 Ba2 168.33(3) 5_655 5_656
As3 Cd2 Ba2 168.33(3) 5_655 5_656
Sb2 Cd2 Ba2 61.544(18) 3 5_656
As2 Cd2 Ba2 61.544(18) 3 5_656
Sb2 Cd2 Ba2 61.544(18) 3_545 5_656
As2 Cd2 Ba2 61.544(18) 3_545 5_656
As3 Cd2 Ba2 80.87(2) . 5_656
Cd2 Cd2 Ba2 133.47(3) 5_655 5_656
Cd1 Cd2 Ba2 61.451(13) 7_546 5_656
Cd1 Cd2 Ba2 61.451(13) 7_556 5_656
Sb1 As1 As1 0.00(4) 5_556 5_556
Sb1 As1 Cd1 117.73(4) 5_556 .
As1 As1 Cd1 117.73(4) 5_556 .
Sb1 As1 Ba1 136.185(14) 5_556 7_556
As1 As1 Ba1 136.185(14) 5_556 7_556
Cd1 As1 Ba1 77.15(2) . 7_556
Sb1 As1 Ba1 136.185(13) 5_556 7_546
As1 As1 Ba1 136.185(13) 5_556 7_546
Cd1 As1 Ba1 77.15(2) . 7_546
Ba1 As1 Ba1 85.75(2) 7_556 7_546
Sb1 As1 Ba2 70.89(3) 5_556 7_546
As1 As1 Ba2 70.89(3) 5_556 7_546
Cd1 As1 Ba2 138.040(11) . 7_546
Ba1 As1 Ba2 127.25(3) 7_556 7_546
Ba1 As1 Ba2 72.297(18) 7_546 7_546
Sb1 As1 Ba2 70.89(3) 5_556 7_556
As1 As1 Ba2 70.89(3) 5_556 7_556
Cd1 As1 Ba2 138.040(11) . 7_556
Ba1 As1 Ba2 72.297(18) 7_556 7_556
Ba1 As1 Ba2 127.25(3) 7_546 7_556
Ba2 As1 Ba2 83.87(2) 7_546 7_556
Sb1 As1 Ba2 65.95(2) 5_556 3_445
As1 As1 Ba2 65.95(2) 5_556 3_445
Cd1 As1 Ba2 67.549(17) . 3_445
Ba1 As1 Ba2 144.70(2) 7_556 3_445
Ba1 As1 Ba2 86.406(16) 7_546 3_445
Ba2 As1 Ba2 82.317(17) 7_546 3_445
Ba2 As1 Ba2 136.85(2) 7_556 3_445
Sb1 As1 Ba2 65.95(2) 5_556 3_455
As1 As1 Ba2 65.95(2) 5_556 3_455
Cd1 As1 Ba2 67.549(17) . 3_455
Ba1 As1 Ba2 86.406(16) 7_556 3_455
Ba1 As1 Ba2 144.70(2) 7_546 3_455
Ba2 As1 Ba2 136.85(2) 7_546 3_455
Ba2 As1 Ba2 82.318(17) 7_556 3_455
Ba2 As1 Ba2 80.46(2) 3_445 3_455
Cd1 As2 Cd2 76.81(2) 5_556 3_445
Cd1 As2 Cd2 76.81(2) 5_556 3_455
Cd2 As2 Cd2 112.52(4) 3_445 3_455
Cd1 As2 Ba1 129.63(3) 5_556 .
Cd2 As2 Ba1 75.85(2) 3_445 .
Cd2 As2 Ba1 75.85(2) 3_455 .
Cd1 As2 Ba2 71.820(19) 5_556 7_556
Cd2 As2 Ba2 146.07(3) 3_445 7_556
Cd2 As2 Ba2 72.628(19) 3_455 7_556
Ba1 As2 Ba2 135.339(13) . 7_556
Cd1 As2 Ba2 71.820(19) 5_556 7_546
Cd2 As2 Ba2 72.628(19) 3_445 7_546
Cd2 As2 Ba2 146.07(3) 3_455 7_546
Ba1 As2 Ba2 135.339(13) . 7_546
Ba2 As2 Ba2 85.44(2) 7_556 7_546
Cd1 As2 Ba2 157.06(3) 5_556 .
Cd2 As2 Ba2 114.05(2) 3_445 .
Cd2 As2 Ba2 114.05(2) 3_455 .
Ba1 As2 Ba2 73.31(2) . .
Ba2 As2 Ba2 91.61(2) 7_556 .
Ba2 As2 Ba2 91.61(2) 7_546 .
Cd2 As3 Cd1 110.23(2) 5_655 7_556
Cd2 As3 Cd1 110.23(2) 5_655 7_546
Cd1 As3 Cd1 113.32(3) 7_556 7_546
Cd2 As3 Cd2 69.19(3) 5_655 .
Cd1 As3 Cd2 73.95(2) 7_556 .
Cd1 As3 Cd2 73.95(2) 7_546 .
Cd2 As3 Ba1 157.75(3) 5_655 .
Cd1 As3 Ba1 80.89(2) 7_556 .
Cd1 As3 Ba1 80.89(2) 7_546 .
Cd2 As3 Ba1 133.05(3) . .
Cd2 As3 Ba1 76.46(2) 5_655 7_545
Cd1 As3 Ba1 162.20(3) 7_556 7_545
Cd1 As3 Ba1 77.903(17) 7_546 7_545
Cd2 As3 Ba1 123.509(19) . 7_545
Ba1 As3 Ba1 87.67(2) . 7_545
Cd2 As3 Ba1 76.46(2) 5_655 7
Cd1 As3 Ba1 77.903(17) 7_556 7
Cd1 As3 Ba1 162.20(3) 7_546 7
Cd2 As3 Ba1 123.509(19) . 7
Ba1 As3 Ba1 87.67(2) . 7
Ba1 As3 Ba1 88.10(2) 7_545 7

loop_
_geom_bond_atom_site_label_1
_geom_bond_atom_site_label_2
_geom_bond_distance
_geom_bond_site_symmetry_2
Ba1 As3 3.2619(9) .
Ba1 Sb3 3.2858(7) 7_545
Ba1 As3 3.2858(7) 7_545
Ba1 Sb3 3.2858(7) 7
Ba1 As3 3.2858(7) 7
Ba1 As2 3.3036(9) .
Ba1 Sb1 3.3578(7) 7_556
Ba1 As1 3.3578(7) 7_556
Ba1 Sb1 3.3578(7) 7_546
Ba1 As1 3.3578(7) 7_546
Ba2 Sb2 3.3675(7) 7_556
Ba2 As2 3.3675(7) 7_556
Ba2 Sb2 3.3675(7) 7_546
Ba2 As2 3.3675(7) 7_546
Ba2 As2 3.3918(10) .
Ba2 Sb1 3.4186(7) 7_546
Ba2 As1 3.4186(7) 7_546
Ba2 Sb1 3.4186(7) 7_556
Ba2 As1 3.4186(7) 7_556
Ba2 Sb1 3.5372(8) 3
Ba2 As1 3.5372(8) 3
Cd1 Sb2 2.7262(10) 5_556
Cd1 As2 2.7262(10) 5_556
Cd1 Sb3 2.7347(6) 7_556
Cd1 As3 2.7347(6) 7_556
Cd1 Sb3 2.7347(6) 7_546
Cd1 As3 2.7347(6) 7_546
Cd1 As1 2.8859(10) .
Cd1 Cd2 3.4001(7) 7_546
Cd1 Cd2 3.4001(7) 7_556
Cd1 Ba2 3.6116(7) 3_445
Cd1 Ba2 3.6116(7) 3_455
Cd2 Sb3 2.7237(10) 5_655
Cd2 As3 2.7237(10) 5_655
Cd2 Sb2 2.7473(6) 3
Cd2 As2 2.7473(6) 3
Cd2 Sb2 2.7472(6) 3_545
Cd2 As2 2.7472(6) 3_545
Cd2 As3 2.9136(11) .
Cd2 Cd2 3.2047(12) 5_655
Cd2 Cd1 3.4001(7) 7_546
Cd2 Cd1 3.4001(7) 7_556
Cd2 Ba2 3.6556(10) 5_656
As1 Sb1 2.5603(15) 5_556
As1 As1 2.5603(15) 5_556
As1 Ba1 3.3578(7) 7_556
As1 Ba1 3.3578(7) 7_546
As1 Ba2 3.4186(7) 7_546
As1 Ba2 3.4186(7) 7_556
As1 Ba2 3.5372(8) 3_445
As1 Ba2 3.5372(8) 3_455
As2 Cd1 2.7262(10) 5_556
As2 Cd2 2.7472(6) 3_445
As2 Cd2 2.7472(6) 3_455
As2 Ba2 3.3675(7) 7_556
As2 Ba2 3.3675(7) 7_546
As3 Cd2 2.7238(10) 5_655
As3 Cd1 2.7346(6) 7_556
As3 Cd1 2.7346(6) 7_546
As3 Ba1 3.2858(7) 7_545
As3 Ba1 3.2858(7) 7
